data_7053241
loop_
_publ_author_name
'Klikar, Milan'
'Bure\<s, Filip'
'Pytela, Old\<rich'
'Mikysek, Tom\'a\<s'
'Pad\<elkov\'a, Zde\<nka'
'Barsella, Alberto'
'Dorkenoo, Kokou'
'Achelle, Sylvain'

_publ_section_title
;
 N,N&#x2032;-Dibutylbarbituric acid as an acceptor moiety in push--pull
 chromophores
;
_journal_issue 12
_journal_name_full 'New Journal of Chemistry'
_journal_page_first 4230
_journal_paper_doi 10.1039/c3nj00683b
_journal_volume 37
_journal_year 2013
_chemical_formula_moiety 'C21 H29 N3 O3'
_chemical_formula_sum 'C21 H29 N3 O3'
_chemical_formula_weight 371.47
_chemical_name_systematic
;
?
;
_space_group_IT_number 2
_symmetry_cell_setting triclinic
_symmetry_space_group_name_Hall '-P 1'
_symmetry_space_group_name_H-M 'P -1'
_atom_sites_solution_hydrogens geom
_atom_sites_solution_primary direct
_atom_sites_solution_secondary difmap
_audit_creation_method SHELXL-97
_cell_angle_alpha 82.567(7)
_cell_angle_beta 84.778(7)
_cell_angle_gamma 76.935(6)
_cell_formula_units_Z 2
_cell_length_a 7.8780(4)
_cell_length_b 8.8850(8)
_cell_length_c 14.7671(16)
_cell_measurement_reflns_used 18454
_cell_measurement_temperature 150(1)
_cell_measurement_theta_max 27.5
_cell_measurement_theta_min 1
_cell_volume 996.38(15)
_computing_cell_refinement 'COLLECT and DENZO'
_computing_data_collection 'COLLECT (Hooft, 1998) and DENZO (Otwinowski & Minor, 1997)'
_computing_data_reduction 'COLLECT and DENZO'
_computing_molecular_graphics 'PLATON (Spek, 2003)'
_computing_publication_material 'SHELXL-97 (Sheldrick, 2008)'
_computing_structure_refinement 'SHELXL-97 (Sheldrick, 1997)'
_computing_structure_solution 'SIR92 (Altomare et al., 1994)'
_diffrn_ambient_temperature 150(1)
_diffrn_detector_area_resol_mean 9.091
_diffrn_measured_fraction_theta_full 0.991
_diffrn_measured_fraction_theta_max 0.991
_diffrn_measurement_device_type 'Bruker Nonius KappaCCD area detector'
_diffrn_measurement_method '\f and \w scans to fill the Ewald sphere'
_diffrn_radiation_monochromator graphite
_diffrn_radiation_source 'fine-focus sealed tube'
_diffrn_radiation_type MoK\a
_diffrn_radiation_wavelength 0.71073
_diffrn_reflns_av_R_equivalents 0.0670
_diffrn_reflns_av_sigmaI/netI 0.0513
_diffrn_reflns_limit_h_max 10
_diffrn_reflns_limit_h_min -10
_diffrn_reflns_limit_k_max 11
_diffrn_reflns_limit_k_min -11
_diffrn_reflns_limit_l_max 19
_diffrn_reflns_limit_l_min -19
_diffrn_reflns_number 18398
_diffrn_reflns_theta_full 27.50
_diffrn_reflns_theta_max 27.49
_diffrn_reflns_theta_min 2.37
_diffrn_standards_number 0
_exptl_absorpt_coefficient_mu 0.083
_exptl_absorpt_correction_T_max 0.837
_exptl_absorpt_correction_T_min 0.697
_exptl_absorpt_correction_type integration
_exptl_absorpt_process_details
;
Gaussian integration (Coppens, 1970)
;
_exptl_crystal_colour orange
_exptl_crystal_density_diffrn 1.238
_exptl_crystal_density_method 'not measured'
_exptl_crystal_description plate
_exptl_crystal_F_000 400
_exptl_crystal_size_max 0.41
_exptl_crystal_size_mid 0.18
_exptl_crystal_size_min 0.05
_refine_diff_density_max 0.302
_refine_diff_density_min -0.222
_refine_diff_density_rms 0.048
_refine_ls_extinction_method none
_refine_ls_goodness_of_fit_ref 1.127
_refine_ls_hydrogen_treatment constr
_refine_ls_matrix_type full
_refine_ls_number_parameters 244
_refine_ls_number_reflns 4531
_refine_ls_number_restraints 0
_refine_ls_restrained_S_all 1.127
_refine_ls_R_factor_all 0.1326
_refine_ls_R_factor_gt 0.0720
_refine_ls_shift/su_max 0.000
_refine_ls_shift/su_mean 0.000
_refine_ls_structure_factor_coef Fsqd
_refine_ls_weighting_details 'calc w=1/[\s^2^(Fo^2^)+(0.0529P)^2^+0.6360P] where P=(Fo^2^+2Fc^2^)/3'
_refine_ls_weighting_scheme calc
_refine_ls_wR_factor_gt 0.1436
_refine_ls_wR_factor_ref 0.1792
_reflns_number_gt 2710
_reflns_number_total 4531
_reflns_threshold_expression >2sigma(I)
_cod_data_source_file c3nj00683b.txt
_cod_data_source_block shelxl2
_cod_database_code 7053241

loop_
_symmetry_equiv_pos_as_xyz
'x, y, z'
'-x, -y, -z'

loop_
_atom_site_label
_atom_site_type_symbol
_atom_site_fract_x
_atom_site_fract_y
_atom_site_fract_z
_atom_site_U_iso_or_equiv
_atom_site_adp_type
_atom_site_occupancy
_atom_site_symmetry_multiplicity
_atom_site_calc_flag
_atom_site_refinement_flags
O3 O 0.1597(3) 0.7848(2) 0.14385(14) 0.0587(6) Uani 1 1 d .
O2 O -0.0873(3) 0.3394(2) 0.20054(15) 0.0650(6) Uani 1 1 d .
C6 C 0.2089(3) 0.3726(3) 0.03638(17) 0.0398(6) Uani 1 1 d .
N3 N 0.3883(3) 0.0046(3) -0.12574(17) 0.0513(6) Uani 1 1 d .
C11 C 0.3290(4) 0.3814(3) -0.04005(18) 0.0434(6) Uani 1 1 d .
H11 H 0.3687 0.4730 -0.0552 0.052 Uiso 1 1 d R
C8 C 0.2135(4) 0.1102(3) 0.00307(19) 0.0483(7) Uani 1 1 d .
H8 H 0.1745 0.0184 0.0186 0.058 Uiso 1 1 d R
C4 C 0.0622(4) 0.7047(3) 0.18451(18) 0.0427(6) Uani 1 1 d .
C12 C -0.2596(4) 0.4392(3) 0.35251(19) 0.0483(7) Uani 1 1 d .
H12A H -0.2523 0.4586 0.4150 0.058 Uiso 1 1 d R
H12B H -0.2111 0.3296 0.3483 0.058 Uiso 1 1 d R
N2 N -0.0440(3) 0.7594(2) 0.25859(15) 0.0420(5) Uani 1 1 d .
N1 N -0.1531(3) 0.5309(3) 0.29107(15) 0.0422(5) Uani 1 1 d .
C7 C 0.1553(4) 0.2300(3) 0.05494(19) 0.0461(7) Uani 1 1 d .
H7 H 0.0768 0.2173 0.1048 0.055 Uiso 1 1 d R
O1 O -0.2356(3) 0.7277(3) 0.37956(16) 0.0664(6) Uani 1 1 d .
C5 C 0.1604(3) 0.5050(3) 0.08520(17) 0.0408(6) Uani 1 1 d .
H5 H 0.2172 0.5827 0.0591 0.049 Uiso 1 1 d R
C9 C 0.3322(3) 0.1226(3) -0.07390(18) 0.0411(6) Uani 1 1 d .
C3 C 0.0536(3) 0.5515(3) 0.16005(17) 0.0391(6) Uani 1 1 d .
C2 C -0.0634(4) 0.4648(3) 0.21491(18) 0.0435(6) Uani 1 1 d .
C18 C 0.1453(4) 1.0227(3) 0.38981(19) 0.0466(7) Uani 1 1 d .
H18A H 0.0385 1.0779 0.4194 0.056 Uiso 1 1 d R
H18B H 0.1768 1.0900 0.3369 0.056 Uiso 1 1 d R
C1 C -0.1501(4) 0.6762(3) 0.31355(19) 0.0458(7) Uani 1 1 d .
C13 C -0.4475(4) 0.4748(4) 0.3313(2) 0.0565(8) Uani 1 1 d .
H13A H -0.4557 0.4573 0.2685 0.068 Uiso 1 1 d R
H13B H -0.4979 0.5835 0.3372 0.068 Uiso 1 1 d R
C14 C -0.5514(4) 0.3742(4) 0.3951(2) 0.0582(8) Uani 1 1 d .
H14A H -0.5054 0.2661 0.3858 0.070 Uiso 1 1 d R
H14B H -0.5348 0.3857 0.4579 0.070 Uiso 1 1 d R
C17 C 0.1126(4) 0.8763(3) 0.35828(19) 0.0454(7) Uani 1 1 d .
H17A H 0.2214 0.8188 0.3317 0.054 Uiso 1 1 d R
H17B H 0.0767 0.8114 0.4112 0.054 Uiso 1 1 d R
C16 C -0.0250(4) 0.9062(3) 0.2892(2) 0.0474(7) Uani 1 1 d .
H16A H -0.1358 0.9588 0.3162 0.057 Uiso 1 1 d R
H16B H 0.0080 0.9738 0.2368 0.057 Uiso 1 1 d R
C10 C 0.3895(4) 0.2639(3) -0.09276(19) 0.0471(7) Uani 1 1 d .
H10 H 0.4697 0.2764 -0.1419 0.056 Uiso 1 1 d R
C20 C 0.3253(4) -0.1382(3) -0.1077(2) 0.0600(8) Uani 1 1 d .
H20A H 0.3660 -0.1932 -0.0507 0.072 Uiso 1 1 d R
H20B H 0.3684 -0.2019 -0.1562 0.072 Uiso 1 1 d R
H20C H 0.2000 -0.1142 -0.1042 0.072 Uiso 1 1 d R
C19 C 0.2889(4) 0.9876(4) 0.4552(2) 0.0587(8) Uani 1 1 d .
H19A H 0.2619 0.9157 0.5058 0.070 Uiso 1 1 d R
H19B H 0.2985 1.0821 0.4773 0.070 Uiso 1 1 d R
H19C H 0.3975 0.9428 0.4243 0.070 Uiso 1 1 d R
C15 C -0.7412(4) 0.4136(4) 0.3811(3) 0.0738(10) Uani 1 1 d .
H15A H -0.7875 0.5210 0.3894 0.089 Uiso 1 1 d R
H15B H -0.7998 0.3493 0.4246 0.089 Uiso 1 1 d R
H15C H -0.7592 0.3964 0.3202 0.089 Uiso 1 1 d R
C21 C 0.5148(4) 0.0151(4) -0.2027(2) 0.0624(9) Uani 1 1 d .
H21A H 0.4589 0.0823 -0.2527 0.075 Uiso 1 1 d R
H21B H 0.5613 -0.0866 -0.2213 0.075 Uiso 1 1 d R
H21C H 0.6078 0.0564 -0.1850 0.075 Uiso 1 1 d R

loop_
_atom_site_aniso_label
_atom_site_aniso_U_11
_atom_site_aniso_U_22
_atom_site_aniso_U_33
_atom_site_aniso_U_23
_atom_site_aniso_U_13
_atom_site_aniso_U_12
O3 0.0713(15) 0.0556(12) 0.0588(13) -0.0090(10) 0.0086(11) -0.0373(11)
O2 0.0772(16) 0.0575(13) 0.0711(14) -0.0254(11) 0.0280(12) -0.0396(12)
C6 0.0375(15) 0.0460(15) 0.0377(14) -0.0007(11) -0.0054(11) -0.0141(12)
N3 0.0499(15) 0.0494(14) 0.0560(14) -0.0126(12) 0.0041(12) -0.0130(11)
C11 0.0454(16) 0.0476(15) 0.0414(14) -0.0028(12) 0.0015(12) -0.0214(13)
C8 0.0504(17) 0.0428(15) 0.0519(16) -0.0004(13) 0.0038(13) -0.0162(13)
C4 0.0439(16) 0.0461(15) 0.0414(14) -0.0017(12) -0.0086(12) -0.0162(13)
C12 0.0517(17) 0.0490(16) 0.0451(15) -0.0021(13) 0.0068(13) -0.0184(14)
N2 0.0458(13) 0.0396(12) 0.0449(12) -0.0076(10) -0.0040(10) -0.0160(10)
N1 0.0427(13) 0.0453(13) 0.0410(12) -0.0061(10) 0.0033(10) -0.0159(10)
C7 0.0467(16) 0.0457(15) 0.0459(15) -0.0007(12) 0.0064(13) -0.0163(13)
O1 0.0701(15) 0.0638(14) 0.0705(14) -0.0273(12) 0.0210(12) -0.0245(12)
C5 0.0433(15) 0.0456(15) 0.0373(14) 0.0022(12) -0.0067(12) -0.0198(12)
C9 0.0344(14) 0.0467(15) 0.0423(14) -0.0038(12) -0.0058(12) -0.0080(12)
C3 0.0386(15) 0.0432(14) 0.0379(14) -0.0024(11) -0.0034(11) -0.0147(12)
C2 0.0420(16) 0.0470(16) 0.0446(15) -0.0068(12) -0.0008(12) -0.0159(12)
C18 0.0494(17) 0.0426(15) 0.0510(16) -0.0091(13) -0.0025(13) -0.0147(13)
C1 0.0420(16) 0.0490(16) 0.0487(16) -0.0108(13) -0.0020(13) -0.0123(13)
C13 0.0492(18) 0.0511(17) 0.069(2) 0.0055(15) -0.0048(15) -0.0166(14)
C14 0.0517(19) 0.0564(18) 0.067(2) 0.0051(15) -0.0042(15) -0.0193(15)
C17 0.0452(16) 0.0390(14) 0.0533(16) -0.0091(12) -0.0034(13) -0.0096(12)
C16 0.0531(17) 0.0390(14) 0.0526(17) -0.0088(12) -0.0066(14) -0.0118(13)
C10 0.0436(16) 0.0560(17) 0.0433(15) -0.0045(13) 0.0058(12) -0.0185(14)
C20 0.068(2) 0.0491(17) 0.066(2) -0.0124(15) -0.0003(17) -0.0166(16)
C19 0.061(2) 0.0618(19) 0.0597(19) -0.0121(15) -0.0110(16) -0.0208(16)
C15 0.056(2) 0.060(2) 0.102(3) 0.0117(19) -0.006(2) -0.0160(17)
C21 0.064(2) 0.066(2) 0.0578(19) -0.0195(16) 0.0121(16) -0.0158(17)

loop_
_atom_type_symbol
_atom_type_description
_atom_type_scat_dispersion_real
_atom_type_scat_dispersion_imag
_atom_type_scat_source
C C 0.0033 0.0016 'International Tables Vol C Tables 4.2.6.8 and 6.1.1.4'
H H 0.0000 0.0000 'International Tables Vol C Tables 4.2.6.8 and 6.1.1.4'
O O 0.0106 0.0060 'International Tables Vol C Tables 4.2.6.8 and 6.1.1.4'
N N 0.0061 0.0033 'International Tables Vol C Tables 4.2.6.8 and 6.1.1.4'

loop_
_exptl_crystal_face_index_h
_exptl_crystal_face_index_k
_exptl_crystal_face_index_l
_exptl_crystal_face_perp_dist
0 0 -1 0.113
0 1 0 0.060
0 0 1 0.171
0 -1 0 0.175
-1 0 0 0.124
1 0 0 0.243
-1 0 1 0.068
1 0 -1 0.146

loop_
_geom_angle_atom_site_label_1
_geom_angle_atom_site_label_2
_geom_angle_atom_site_label_3
_geom_angle
C7 C6 C11 114.7(2)
C7 C6 C5 128.6(2)
C11 C6 C5 116.7(2)
C9 N3 C21 121.3(2)
C9 N3 C20 121.9(2)
C21 N3 C20 116.8(2)
C10 C11 C6 123.7(2)
C10 C11 H11 118.2
C6 C11 H11 118.1
C7 C8 C9 121.4(3)
C7 C8 H8 119.4
C9 C8 H8 119.3
O3 C4 N2 118.7(2)
O3 C4 C3 123.6(3)
N2 C4 C3 117.6(2)
N1 C12 C13 113.7(2)
N1 C12 H12A 108.9
C13 C12 H12A 108.9
N1 C12 H12B 108.8
C13 C12 H12B 108.7
H12A C12 H12B 107.7
C1 N2 C4 124.3(2)
C1 N2 C16 117.0(2)
C4 N2 C16 118.2(2)
C1 N1 C2 125.1(2)
C1 N1 C12 117.1(2)
C2 N1 C12 117.8(2)
C8 C7 C6 122.9(3)
C8 C7 H7 118.6
C6 C7 H7 118.5
C3 C5 C6 138.3(2)
C3 C5 H5 110.8
C6 C5 H5 110.9
N3 C9 C8 121.3(2)
N3 C9 C10 122.2(2)
C8 C9 C10 116.5(2)
C5 C3 C2 126.5(2)
C5 C3 C4 114.7(2)
C2 C3 C4 118.8(2)
O2 C2 N1 117.7(2)
O2 C2 C3 125.6(3)
N1 C2 C3 116.7(2)
C19 C18 C17 112.2(2)
C19 C18 H18A 109.3
C17 C18 H18A 109.2
C19 C18 H18B 109.1
C17 C18 H18B 109.1
H18A C18 H18B 107.9
O1 C1 N1 121.3(3)
O1 C1 N2 121.4(3)
N1 C1 N2 117.3(2)
C12 C13 C14 111.7(2)
C12 C13 H13A 109.3
C14 C13 H13A 109.3
C12 C13 H13B 109.2
C14 C13 H13B 109.2
H13A C13 H13B 108.0
C15 C14 C13 113.6(3)
C15 C14 H14A 108.9
C13 C14 H14A 108.8
C15 C14 H14B 108.8
C13 C14 H14B 108.9
H14A C14 H14B 107.8
C16 C17 C18 114.1(2)
C16 C17 H17A 108.9
C18 C17 H17A 108.8
C16 C17 H17B 108.6
C18 C17 H17B 108.7
H17A C17 H17B 107.7
N2 C16 C17 111.1(2)
N2 C16 H16A 109.6
C17 C16 H16A 109.5
N2 C16 H16B 109.3
C17 C16 H16B 109.2
H16A C16 H16B 108.0
C11 C10 C9 120.8(2)
C11 C10 H10 119.6
C9 C10 H10 119.6
N3 C20 H20A 109.4
N3 C20 H20B 109.5
H20A C20 H20B 109.5
N3 C20 H20C 109.5
H20A C20 H20C 109.5
H20B C20 H20C 109.5
C18 C19 H19A 109.4
C18 C19 H19B 109.4
H19A C19 H19B 109.5
C18 C19 H19C 109.6
H19A C19 H19C 109.5
H19B C19 H19C 109.5
C14 C15 H15A 109.4
C14 C15 H15B 109.6
H15A C15 H15B 109.5
C14 C15 H15C 109.4
H15A C15 H15C 109.5
H15B C15 H15C 109.5
N3 C21 H21A 109.5
N3 C21 H21B 109.5
H21A C21 H21B 109.5
N3 C21 H21C 109.5
H21A C21 H21C 109.5
H21B C21 H21C 109.5

loop_
_geom_bond_atom_site_label_1
_geom_bond_atom_site_label_2
_geom_bond_distance
O3 C4 1.229(3)
O2 C2 1.218(3)
C6 C7 1.411(4)
C6 C11 1.411(4)
C6 C5 1.420(4)
N3 C9 1.348(3)
N3 C21 1.449(4)
N3 C20 1.449(4)
C11 C10 1.357(4)
C11 H11 0.9300
C8 C7 1.362(4)
C8 C9 1.414(4)
C8 H8 0.9301
C4 N2 1.386(3)
C4 C3 1.470(4)
C12 N1 1.473(3)
C12 C13 1.496(4)
C12 H12A 0.9699
C12 H12B 0.9700
N2 C1 1.380(3)
N2 C16 1.477(3)
N1 C1 1.379(3)
N1 C2 1.396(3)
C7 H7 0.9299
O1 C1 1.213(3)
C5 C3 1.375(4)
C5 H5 0.9300
C9 C10 1.414(4)
C3 C2 1.457(4)
C18 C19 1.507(4)
C18 C17 1.518(4)
C18 H18A 0.9700
C18 H18B 0.9700
C13 C14 1.527(4)
C13 H13A 0.9700
C13 H13B 0.9701
C14 C15 1.484(4)
C14 H14A 0.9700
C14 H14B 0.9699
C17 C16 1.512(4)
C17 H17A 0.9700
C17 H17B 0.9700
C16 H16A 0.9700
C16 H16B 0.9700
C10 H10 0.9301
C20 H20A 0.9599
C20 H20B 0.9600
C20 H20C 0.9600
C19 H19A 0.9600
C19 H19B 0.9600
C19 H19C 0.9600
C15 H15A 0.9600
C15 H15B 0.9601
C15 H15C 0.9600
C21 H21A 0.9599
C21 H21B 0.9600
C21 H21C 0.9600
